data_4128269
loop_
_publ_author_name
'Morad, Viktoriia'
'Shynkarenko, Yevhen'
'Yakunin, Sergii'
'Brumberg, Alexandra'
'Schaller, Richard D.'
'Kovalenko, Maksym V.'

_publ_section_title
;
 Disphenoidal Zero-Dimensional Lead, Tin, and Germanium Halides: Highly
 Emissive Singlet and Triplet Self-Trapped Excitons and X-ray
 Scintillation.
;
_journal_issue 25
_journal_name_full 'Journal of the American Chemical Society'
_journal_page_first 9764
_journal_page_last 9768
_journal_paper_doi 10.1021/jacs.9b02365
_journal_volume 141
_journal_year 2019
_chemical_formula_moiety '2(Br), Br2 Ge, 2(C10 H22 N)'
_chemical_formula_sum 'C20 H44 Br4 Ge N2'
_chemical_formula_weight 704.80
_chemical_name_systematic '1-butyl-1-methylpiperidinium tetrabromogermanate(II)'
_space_group_crystal_system monoclinic
_space_group_IT_number 15
_space_group_name_Hall '-C 2yc'
_space_group_name_H-M_alt 'C 1 2/c 1'
_symmetry_space_group_name_Hall '-C 2yc'
_symmetry_space_group_name_H-M 'C 1 2/c 1'
_atom_sites_solution_hydrogens geom
_atom_sites_solution_primary dual
_audit_creation_date 2019-02-18
_audit_creation_method
;
Olex2 1.2
(compiled 2018.05.29 svn.r3508 for OlexSys, GUI svn.r5506)
;
_cell_angle_alpha 90
_cell_angle_beta 121.862(4)
_cell_angle_gamma 90
_cell_formula_units_Z 4
_cell_length_a 20.0807(7)
_cell_length_b 8.42480(10)
_cell_length_c 18.3778(5)
_cell_measurement_reflns_used 7545
_cell_measurement_temperature 122(3)
_cell_measurement_theta_max 30.1690
_cell_measurement_theta_min 2.3830
_cell_volume 2640.61(17)
_computing_cell_refinement 'CrysAlisPro 1.171.39.23a (Rigaku OD, 2015)'
_computing_data_collection 'CrysAlisPro 1.171.39.23a (Rigaku OD, 2015)'
_computing_data_reduction 'CrysAlisPro 1.171.39.23a (Rigaku OD, 2015)'
_computing_molecular_graphics 'Olex2 (Dolomanov et al., 2009)'
_computing_publication_material 'Olex2 (Dolomanov et al., 2009)'
_computing_structure_refinement 'ShelXL (Sheldrick, 2015)'
_computing_structure_solution 'ShelXT (Sheldrick, 2015)'
_diffrn_ambient_environment N~2~
_diffrn_ambient_temperature 122(3)
_diffrn_detector 'CCD plate'
_diffrn_detector_area_resol_mean 16.0839
_diffrn_detector_type Sapphire3
_diffrn_measured_fraction_theta_full 1.000
_diffrn_measured_fraction_theta_max 0.921
_diffrn_measurement_details
;
List of Runs (angles in degrees, time in seconds):

  # Type    Start    End  Width  t~exp~   \w     \q     \k     \f   Frames
--------------------------------------------------------------------------
  1  \w    -25.00  20.00   1.00   65.44    --  -20.55 -99.00 120.00   45
  2  \w    -25.00  20.00   1.00   65.44    --  -20.55 -99.00  60.00   45
  3  \w    -47.00  40.00   1.00   65.44    --   21.02 -57.00  90.00   87
  4  \w    -17.00  93.00   1.00   65.44    --   21.02  19.00 -90.00  110
  5  \w     34.00  95.00   1.00   65.44    --   21.02 179.00 120.00   61
  6  \w    -25.00  61.00   1.00   65.44    --   21.02 -99.00 -30.00   86
  7  \w    -48.00  50.00   1.00   65.44    --   21.02 -77.00-150.00   98
  8  \w      3.00  42.00   1.00   65.44    --   21.02  57.00 120.00   39
  9  \w      3.00  89.00   1.00   65.44    --   21.02  57.00   0.00   86
;
_diffrn_measurement_device 'four-circle diffractometer'
_diffrn_measurement_device_type 'Xcalibur, Sapphire3'
_diffrn_measurement_method '\w scans'
_diffrn_orient_matrix_type 'CrysAlisPro convention (1999,Acta A55,543-557)'
_diffrn_orient_matrix_UB_11 -0.0058775000
_diffrn_orient_matrix_UB_12 0.0818092000
_diffrn_orient_matrix_UB_13 0.0039589000
_diffrn_orient_matrix_UB_21 -0.0388009000
_diffrn_orient_matrix_UB_22 -0.0164086000
_diffrn_orient_matrix_UB_23 -0.0106838000
_diffrn_orient_matrix_UB_31 0.0137589000
_diffrn_orient_matrix_UB_32 -0.0112923000
_diffrn_orient_matrix_UB_33 0.0439746000
_diffrn_radiation_monochromator graphite
_diffrn_radiation_probe x-ray
_diffrn_radiation_type MoK\a
_diffrn_radiation_wavelength 0.71073
_diffrn_reflns_av_R_equivalents 0.0455
_diffrn_reflns_av_unetI/netI 0.0387
_diffrn_reflns_Laue_measured_fraction_full 1.000
_diffrn_reflns_Laue_measured_fraction_max 0.921
_diffrn_reflns_limit_h_max 28
_diffrn_reflns_limit_h_min -27
_diffrn_reflns_limit_k_max 11
_diffrn_reflns_limit_k_min -12
_diffrn_reflns_limit_l_max 25
_diffrn_reflns_limit_l_min -26
_diffrn_reflns_number 20153
_diffrn_reflns_point_group_measured_fraction_full 1.000
_diffrn_reflns_point_group_measured_fraction_max 0.921
_diffrn_reflns_theta_full 25.242
_diffrn_reflns_theta_max 30.911
_diffrn_reflns_theta_min 2.388
_diffrn_source 'fine-focus sealed X-ray tube'
_diffrn_source_type 'Enhance (Mo) X-ray Source'
_exptl_absorpt_coefficient_mu 7.222
_exptl_absorpt_correction_T_max 1.00000
_exptl_absorpt_correction_T_min 0.60261
_exptl_absorpt_correction_type multi-scan
_exptl_absorpt_process_details
;
CrysAlisPro 1.171.39.23a (Rigaku Oxford Diffraction, 2015)
Empirical absorption correction using spherical harmonics,
 implemented in SCALE3 ABSPACK scaling algorithm.
;
_exptl_crystal_colour 'clear whiteish colourless'
_exptl_crystal_colour_lustre clear
_exptl_crystal_colour_modifier whiteish
_exptl_crystal_colour_primary colourless
_exptl_crystal_density_diffrn 1.773
_exptl_crystal_description block
_exptl_crystal_F_000 1400
_exptl_crystal_recrystallization_method 'Crystalized from EtOH'
_exptl_crystal_size_max 0.19
_exptl_crystal_size_mid 0.19
_exptl_crystal_size_min 0.19
_refine_diff_density_max 0.662
_refine_diff_density_min -0.484
_refine_diff_density_rms 0.110
_refine_ls_extinction_method none
_refine_ls_goodness_of_fit_ref 1.117
_refine_ls_hydrogen_treatment constr
_refine_ls_matrix_type full
_refine_ls_number_parameters 125
_refine_ls_number_reflns 3856
_refine_ls_number_restraints 0
_refine_ls_restrained_S_all 1.117
_refine_ls_R_factor_all 0.0471
_refine_ls_R_factor_gt 0.0342
_refine_ls_shift/su_max 0.002
_refine_ls_shift/su_mean 0.000
_refine_ls_structure_factor_coef Fsqd
_refine_ls_weighting_details 'w=1/[\s^2^(Fo^2^)+(0.0234P)^2^+0.5175P] where P=(Fo^2^+2Fc^2^)/3'
_refine_ls_weighting_scheme calc
_refine_ls_wR_factor_gt 0.0600
_refine_ls_wR_factor_ref 0.0638
_reflns_Friedel_coverage 0.000
_reflns_number_gt 3269
_reflns_number_total 3856
_reflns_threshold_expression 'I > 2\s(I)'
_cod_data_source_file ja9b02365_si_001.cif
_cod_data_source_block vmd325
_cod_original_cell_volume 2640.61(16)
_cod_database_code 4128269
_shelx_shelxl_version_number 2018/3
_chemical_oxdiff_formula 'C20 H44 N2 Ge Br4'
_shelx_space_group_comment
;
The symmetry employed for this shelxl refinement is uniquely defined
by the following loop, which should always be used as a source of
symmetry information in preference to the above space-group names.
They are only intended as comments.
;
_reflns_odcompleteness_completeness 99.97
_reflns_odcompleteness_iscentric 1
_reflns_odcompleteness_theta 28.22
_olex2_refinement_description
;
1. Fixed Uiso
 At 1.2 times of:
  All C(H,H) groups
 At 1.5 times of:
  All C(H,H,H) groups
2.a Secondary CH2 refined with riding coordinates:
 C005(H00A,H00B), C006(H00C,H00D), C007(H00E,H00F), C008(H00G,H00H), C009(H00I,
 H00J), C00A(H00K,H00L), C00C(H00P,H00Q), C00D(H00R,H00S)
2.b Idealised Me refined as rotating group:
 C00B(H00M,H00N,H00O), C00E(H00T,H00U,H00V)
;
_olex2_submission_original_sample_id a
_olex2_submission_special_instructions 'No special instructions were received'
_oxdiff_exptl_absorpt_empirical_details
;
Empirical correction (ABSPACK) includes:
- Absorption correction using spherical harmonics
- Frame scaling
;
_oxdiff_exptl_absorpt_empirical_full_max 1.735
_oxdiff_exptl_absorpt_empirical_full_min 0.824

loop_
_space_group_symop_operation_xyz
'x, y, z'
'-x, y, -z+1/2'
'x+1/2, y+1/2, z'
'-x+1/2, y+1/2, -z+1/2'
'-x, -y, -z'
'x, -y, z-1/2'
'-x+1/2, -y+1/2, -z'
'x+1/2, -y+1/2, z-1/2'

loop_
_atom_site_label
_atom_site_type_symbol
_atom_site_fract_x
_atom_site_fract_y
_atom_site_fract_z
_atom_site_U_iso_or_equiv
_atom_site_adp_type
_atom_site_occupancy
_atom_site_site_symmetry_order
_atom_site_calc_flag
_atom_site_refinement_flags_posn
_atom_site_refinement_flags_adp
_atom_site_refinement_flags_occupancy
Br01 Br 0.33246(2) 0.54018(3) 0.16608(2) 0.02161(7) Uani 1 1 d . . .
Br02 Br 0.50516(2) 0.34286(3) 0.35594(2) 0.02202(7) Uani 1 1 d . . .
Ge03 Ge 0.500000 0.53130(4) 0.250000 0.01873(9) Uani 1 2 d S T P
N004 N 0.72188(13) 0.4270(2) 0.63103(12) 0.0183(4) Uani 1 1 d . . .
C005 C 0.68993(15) 0.5928(3) 0.62343(15) 0.0182(5) Uani 1 1 d . . .
H00A H 0.732306 0.667896 0.640543 0.022 Uiso 1 1 calc R . .
H00B H 0.672684 0.602954 0.663560 0.022 Uiso 1 1 calc R . .
C006 C 0.62242(16) 0.6388(3) 0.53504(16) 0.0228(6) Uani 1 1 d . . .
H00C H 0.576925 0.573981 0.519784 0.027 Uiso 1 1 calc R . .
H00D H 0.636865 0.620654 0.493004 0.027 Uiso 1 1 calc R . .
C007 C 0.75045(16) 0.3969(3) 0.57075(16) 0.0208(5) Uani 1 1 d . . .
H00E H 0.766565 0.286913 0.575678 0.025 Uiso 1 1 calc R . .
H00F H 0.707644 0.414619 0.512271 0.025 Uiso 1 1 calc R . .
C008 C 0.85925(17) 0.5060(3) 0.74445(17) 0.0238(6) Uani 1 1 d . . .
H00G H 0.902193 0.480716 0.801821 0.029 Uiso 1 1 calc R . .
H00H H 0.844833 0.616040 0.744088 0.029 Uiso 1 1 calc R . .
C009 C 0.81834(17) 0.5031(3) 0.58969(17) 0.0245(6) Uani 1 1 d . . .
H00I H 0.800964 0.612744 0.579469 0.029 Uiso 1 1 calc R . .
H00J H 0.836036 0.476898 0.551191 0.029 Uiso 1 1 calc R . .
C00A C 0.79016(16) 0.4011(3) 0.72195(15) 0.0219(6) Uani 1 1 d . . .
H00K H 0.773033 0.421946 0.761480 0.026 Uiso 1 1 calc R . .
H00L H 0.806452 0.290890 0.728728 0.026 Uiso 1 1 calc R . .
C00B C 0.53455(17) 0.8664(4) 0.44853(18) 0.0316(7) Uani 1 1 d . . .
H00M H 0.544084 0.835884 0.404478 0.047 Uiso 1 1 calc GR . .
H00N H 0.529283 0.979668 0.448316 0.047 Uiso 1 1 calc GR . .
H00O H 0.487160 0.817143 0.438067 0.047 Uiso 1 1 calc GR . .
C00C C 0.88618(18) 0.4850(4) 0.68173(18) 0.0299(6) Uani 1 1 d . . .
H00P H 0.926099 0.563347 0.693660 0.036 Uiso 1 1 calc R . .
H00Q H 0.909325 0.380556 0.689342 0.036 Uiso 1 1 calc R . .
C00D C 0.60273(16) 0.8134(3) 0.53502(16) 0.0231(6) Uani 1 1 d . . .
H00R H 0.589696 0.830890 0.578253 0.028 Uiso 1 1 calc R . .
H00S H 0.648425 0.877249 0.549980 0.028 Uiso 1 1 calc R . .
C00E C 0.65994(18) 0.3079(3) 0.61255(18) 0.0287(7) Uani 1 1 d . . .
H00T H 0.639149 0.328606 0.648161 0.043 Uiso 1 1 calc GR . .
H00U H 0.682181 0.203292 0.624180 0.043 Uiso 1 1 calc GR . .
H00V H 0.618624 0.315232 0.553400 0.043 Uiso 1 1 calc GR . .

loop_
_atom_site_aniso_label
_atom_site_aniso_U_11
_atom_site_aniso_U_22
_atom_site_aniso_U_33
_atom_site_aniso_U_23
_atom_site_aniso_U_13
_atom_site_aniso_U_12
Br01 0.02019(15) 0.02055(13) 0.02349(14) -0.00087(10) 0.01111(12) 0.00356(10)
Br02 0.02804(16) 0.02324(13) 0.01731(12) -0.00131(10) 0.01370(12) -0.00526(11)
Ge03 0.0246(2) 0.01452(17) 0.02082(19) 0.000 0.01453(18) 0.000
N004 0.0251(13) 0.0151(9) 0.0176(10) -0.0010(8) 0.0134(10) -0.0027(9)
C005 0.0203(14) 0.0174(11) 0.0160(12) -0.0031(9) 0.0090(11) 0.0005(11)
C006 0.0206(15) 0.0259(13) 0.0202(13) -0.0023(10) 0.0095(12) -0.0020(11)
C007 0.0304(16) 0.0189(12) 0.0183(12) -0.0005(10) 0.0164(12) 0.0033(11)
C008 0.0240(15) 0.0266(13) 0.0174(13) 0.0041(10) 0.0086(12) 0.0054(12)
C009 0.0253(16) 0.0302(14) 0.0223(14) 0.0032(11) 0.0154(13) 0.0034(12)
C00A 0.0304(16) 0.0196(12) 0.0171(12) 0.0037(10) 0.0136(12) 0.0039(12)
C00B 0.0202(16) 0.0421(17) 0.0296(15) 0.0113(13) 0.0110(13) 0.0046(13)
C00C 0.0229(16) 0.0401(16) 0.0268(15) 0.0049(12) 0.0132(13) 0.0067(13)
C00D 0.0177(14) 0.0274(13) 0.0220(13) 0.0031(11) 0.0090(12) 0.0003(11)
C00E 0.0393(19) 0.0231(13) 0.0277(15) -0.0044(11) 0.0204(14) -0.0167(13)

loop_
_atom_type_symbol
_atom_type_description
_atom_type_scat_dispersion_real
_atom_type_scat_dispersion_imag
_atom_type_scat_source
C C 0.0033 0.0016 'International Tables Vol C Tables 4.2.6.8 and 6.1.1.4'
H H 0.0000 0.0000 'International Tables Vol C Tables 4.2.6.8 and 6.1.1.4'
Br Br -0.2901 2.4595 'International Tables Vol C Tables 4.2.6.8 and 6.1.1.4'
Ge Ge 0.1547 1.8001 'International Tables Vol C Tables 4.2.6.8 and 6.1.1.4'
N N 0.0061 0.0033 'International Tables Vol C Tables 4.2.6.8 and 6.1.1.4'

loop_
_geom_angle_atom_site_label_1
_geom_angle_atom_site_label_2
_geom_angle_atom_site_label_3
_geom_angle
_geom_angle_site_symmetry_3
Br02 Ge03 Br02 100.068(17) 2_655
C005 N004 C007 113.17(18) .
C005 N004 C00A 109.14(17) .
C007 N004 C00A 108.1(2) .
C00E N004 C005 109.8(2) .
C00E N004 C007 108.25(19) .
C00E N004 C00A 108.31(19) .
N004 C005 C006 115.51(19) .
C005 C006 C00D 109.4(2) .
C009 C007 N004 112.1(2) .
C00A C008 C00C 111.6(2) .
C007 C009 C00C 111.5(2) .
C008 C00A N004 112.54(19) .
C009 C00C C008 111.3(2) .
C00B C00D C006 112.0(2) .

loop_
_geom_bond_atom_site_label_1
_geom_bond_atom_site_label_2
_geom_bond_distance
Br02 Ge03 2.4716(3)
N004 C005 1.512(3)
N004 C007 1.514(3)
N004 C00A 1.517(3)
N004 C00E 1.491(3)
C005 C006 1.517(3)
C006 C00D 1.523(3)
C007 C009 1.510(4)
C008 C00A 1.507(4)
C008 C00C 1.520(3)
C009 C00C 1.519(4)
C00B C00D 1.518(4)
